data_9000723
loop_
_publ_author_name
'Moore, P. B.'
'Araki, T.'

_publ_section_title
;
 Crystal structure of synthetic (NH4)H8Fe3(PO4)6(H2O)6
;
_journal_name_full 'American Mineralogist'
_journal_page_first 587
_journal_page_last 592
_journal_volume 64
_journal_year 1979
_chemical_formula_structural '(N H4) H8 Fe3 (P O4)6 (H2 O)6'
_chemical_formula_sum 'Fe3 H21 N O30 P6'
_chemical_name_common 'Ferric acid phosphate'
_space_group_IT_number 158
_symmetry_space_group_name_Hall 'P 3 -2"c'
_symmetry_space_group_name_H-M 'P 3 c 1'
_cell_angle_alpha 90
_cell_angle_beta 90
_cell_angle_gamma 120
_cell_formula_units_Z 2
_cell_length_a 9.151
_cell_length_b 9.151
_cell_length_c 16.862
_cell_volume 1222.860
_database_code_amcsd 0000736
_exptl_crystal_density_diffrn 2.359
_cod_original_formula_sum 'Fe3 P6 N O30 H21'
_cod_database_code 9000723
_amcsd_formula_title (NH4)H8Fe3(PO4)6(H2O)6

loop_
_space_group_symop_operation_xyz
x,y,z
-y,-x,1/2+z
-y,x-y,z
x,x-y,1/2+z
-x+y,-x,z
-x+y,y,1/2+z

loop_
_atom_site_aniso_label
_atom_site_aniso_U_11
_atom_site_aniso_U_22
_atom_site_aniso_U_33
_atom_site_aniso_U_12
_atom_site_aniso_U_13
_atom_site_aniso_U_23
Fe1 0.01005 0.01005 0.01239 0.00503 0.00000 0.00000
Fe2 0.01040 0.01040 0.00447 0.00522 0.00000 0.00000
Fe3 0.01025 0.01025 0.00864 0.00512 0.00000 0.00000
P1 0.01015 0.01298 0.00951 0.00557 0.00041 -0.00020
P2 0.02005 0.01798 0.01729 0.01190 0.00074 -0.00494
NH1 0.06691 0.06691 0.05891 0.03344 0.00000 0.00000
O1 0.01489 0.02005 0.01815 0.01091 0.00961 0.00684
O2 0.00967 0.02956 0.01340 0.00818 0.00487 0.01232
O-H3 0.03834 0.02810 0.02938 0.02685 0.00041 0.00108
O4 0.00951 0.02835 0.01714 0.00885 -0.00156 -0.00724
O5 0.01623 0.01985 0.02074 0.00598 0.00799 -0.00074
O-H6 0.01362 0.01712 0.05718 0.00146 0.00494 -0.01415
O7 0.01712 0.01728 0.02550 0.00920 0.00670 -0.00474
O-H8 0.05982 0.05135 0.02204 0.04528 0.00176 0.00264
Wat1 0.02040 0.02253 0.02607 0.00859 0.01354 -0.00156
Wat2 0.07219 0.19247 0.05258 0.09488 -0.02999 -0.06594

loop_
_atom_site_label
_atom_site_fract_x
_atom_site_fract_y
_atom_site_fract_z
_atom_site_type_symbol
_atom_site_attached_hydrogens
Fe1 0.00000 0.00000 0.00000 Fe 0
Fe2 0.66667 0.33333 0.19830 Fe 0
Fe3 0.66667 0.33333 -0.08060 Fe 0
P1 0.88850 0.27300 0.06030 P 0
P2 0.55830 0.52670 0.33100 P 0
NH1 0.33333 0.66667 0.16350 N 0
O1 0.79120 0.24590 -0.01560 O 0
O2 0.95980 0.15350 0.06520 O 0
O-H3 0.04330 0.45950 0.05980 O 1
O4 0.79020 0.24930 0.13730 O 0
O5 0.52960 0.40400 0.26500 O 0
O-H6 0.71220 0.70530 0.31070 O 1
O7 0.39990 0.53540 0.34820 O 0
O-H8 0.61100 0.46840 0.40890 O 1
Wat1 0.16440 0.18780 -0.07550 O 2
Wat2 0.18450 0.27860 0.20500 O 2

loop_
_cod_changelog_entry_id
_cod_changelog_entry_author
_cod_changelog_entry_date
_cod_changelog_entry_text
1
;cod-tools version 3.8.0
Id: cif_guess_AMCSD_atom_types 9574 2023-05-10 09:00:05Z saulius
;
2023-05-10T18:46:39+03:00
;Derived atom types and hydrogen counts
from atom names that follow the AMCSD naming convention
(Wat == water, O-H == hydroxyl).
;
2
;cod-tools version 3.10.1
Id: cif_fix_AMCSD_aniso_labels 10200 2024-08-01 14:09:44Z saulius
;
2024-08-02T12:19:47+03:00
;Changed the following '_atom_site_aniso_label' values:
'OH3' -> 'O-H3'
'OH6' -> 'O-H6'
'OH8' -> 'O-H8'
;

loop_
_cod_related_entry_id
_cod_related_entry_database
_cod_related_entry_code
1 AMCSD 0000736
